data_7236540
loop_
_publ_author_name
'Huang, Qing'
'Wei, Tao'
'Zhang, Mi'
'Dong, Long-Zhang'
'Zhang, A-Man'
'Li, Shun-Li'
'Liu, Wen-Jing'
'Liu, Jiang'
'Lan, Ya-Qian'

_publ_section_title
;
 A highly stable polyoxometalate-based metal--organic framework with
 \p--\p stacking for enhancing lithium ion battery performance
;
_journal_issue 18
_journal_name_full 'Journal of Materials Chemistry A'
_journal_page_first 8477
_journal_paper_doi 10.1039/C7TA00900C
_journal_volume 5
_journal_year 2017
_chemical_formula_moiety '0.5(C180 H120 Mo24 N60 O80 P2 Zn8), 2(C18 H12 N6), 2(H2 O)'
_chemical_formula_sum 'C126 H88 Mo12 N42 O42 P Zn4'
_chemical_formula_weight 4306.11
_space_group_crystal_system monoclinic
_space_group_IT_number 13
_space_group_name_Hall '-P 2yac'
_space_group_name_H-M_alt 'P 1 2/n 1'
_atom_sites_solution_hydrogens mixed
_atom_sites_solution_primary dual
_audit_block_doi 10.5517/ccdc.csd.cc1n5jn0
_audit_creation_date 2016-11-09
_audit_creation_method
;
Olex2 1.2
(compiled 2016.09.09 svn.r3337 for OlexSys, GUI svn.r5227)
;
_audit_update_record
;
2016-12-27 deposited with the CCDC.
2017-04-06 downloaded from the CCDC.
;
_cell_angle_alpha 90
_cell_angle_beta 100.970(4)
_cell_angle_gamma 90
_cell_formula_units_Z 2
_cell_length_a 18.409(6)
_cell_length_b 11.458(4)
_cell_length_c 33.879(10)
_cell_measurement_reflns_used 7833
_cell_measurement_temperature 296(2)
_cell_measurement_theta_max 24.654
_cell_measurement_theta_min 2.104
_cell_volume 7016(4)
_computing_cell_refinement 'SAINT v8.34A (Bruker, 2013)'
_computing_data_reduction 'SAINT v8.34A (Bruker, 2013)'
_computing_molecular_graphics 'Olex2 (Dolomanov et al., 2009)'
_computing_publication_material 'Olex2 (Dolomanov et al., 2009)'
_computing_structure_refinement 'ShelXL (Sheldrick, 2015)'
_computing_structure_solution 'ShelXT (Sheldrick, 2015)'
_diffrn_ambient_temperature 296.15
_diffrn_detector 'Bruker APEX2 area detector'
_diffrn_detector_area_resol_mean 7.9
_diffrn_detector_type 'CCD area detector'
_diffrn_measured_fraction_theta_full 0.981
_diffrn_measured_fraction_theta_max 0.981
_diffrn_measurement_device 'three-circle diffractometer'
_diffrn_measurement_device_type 'CCD area detector'
_diffrn_measurement_method 'phi and omega scans'
_diffrn_radiation_monochromator graphite
_diffrn_radiation_probe x-ray
_diffrn_radiation_type MoK\a
_diffrn_radiation_wavelength 0.71073
_diffrn_reflns_av_R_equivalents 0.0794
_diffrn_reflns_av_unetI/netI 0.0868
_diffrn_reflns_Laue_measured_fraction_full 0.981
_diffrn_reflns_Laue_measured_fraction_max 0.981
_diffrn_reflns_limit_h_max 21
_diffrn_reflns_limit_h_min -21
_diffrn_reflns_limit_k_max 13
_diffrn_reflns_limit_k_min -13
_diffrn_reflns_limit_l_max 31
_diffrn_reflns_limit_l_min -39
_diffrn_reflns_number 39309
_diffrn_reflns_point_group_measured_fraction_full 0.981
_diffrn_reflns_point_group_measured_fraction_max 0.981
_diffrn_reflns_theta_full 24.888
_diffrn_reflns_theta_max 24.888
_diffrn_reflns_theta_min 1.777
_diffrn_source 'microfocus sealed X-ray tube'
_diffrn_source_type 'Incoatec I\ms'
_exptl_absorpt_coefficient_mu 1.811
_exptl_absorpt_correction_T_max 0.7451
_exptl_absorpt_correction_T_min 0.5410
_exptl_absorpt_correction_type multi-scan
_exptl_absorpt_process_details
;
SADABS-2012/1 (Bruker,2012) was used for absorption correction.
wR2(int) was 0.1123 before and 0.0629 after correction.
The Ratio of minimum to maximum transmission is 0.7261.
The \l/2 correction factor is 0.0015.
;
_exptl_crystal_colour 'dull dark black'
_exptl_crystal_colour_lustre dull
_exptl_crystal_colour_modifier dark
_exptl_crystal_colour_primary black
_exptl_crystal_density_diffrn 2.038
_exptl_crystal_description plate
_exptl_crystal_F_000 4226
_exptl_crystal_size_max 0.1
_exptl_crystal_size_mid 0.1
_exptl_crystal_size_min 0.02
_refine_diff_density_max 1.505
_refine_diff_density_min -1.708
_refine_diff_density_rms 0.170
_refine_ls_extinction_method none
_refine_ls_goodness_of_fit_ref 1.036
_refine_ls_hydrogen_treatment constr
_refine_ls_matrix_type full
_refine_ls_number_parameters 1025
_refine_ls_number_reflns 11978
_refine_ls_number_restraints 18
_refine_ls_restrained_S_all 1.037
_refine_ls_R_factor_all 0.1087
_refine_ls_R_factor_gt 0.0637
_refine_ls_shift/su_max 0.000
_refine_ls_shift/su_mean 0.000
_refine_ls_structure_factor_coef Fsqd
_refine_ls_weighting_details 'w=1/[\s^2^(Fo^2^)+(0.0800P)^2^+45.0860P] where P=(Fo^2^+2Fc^2^)/3'
_refine_ls_weighting_scheme calc
_refine_ls_wR_factor_gt 0.1619
_refine_ls_wR_factor_ref 0.1751
_reflns_Friedel_coverage 0.000
_reflns_number_gt 7797
_reflns_number_total 11978
_reflns_threshold_expression 'I > 2\s(I)'
_cod_data_source_file c7ta00900c2.cif
_cod_data_source_block NNU-11
_cod_database_code 7236540
_shelx_space_group_comment
;
The symmetry employed for this shelxl refinement is uniquely defined
by the following loop, which should always be used as a source of
symmetry information in preference to the above space-group names.
They are only intended as comments.
;
_olex2_refinement_description
;
1. Fixed Uiso
 At 1.2 times of:
  All C(H) groups
 At 1.5 times of:
  All O(H,H) groups
2. Uiso/Uaniso restraints and constraints
Uanis(O3) \\sim Ueq: with sigma of 0.01 and sigma for terminal atoms of 0.2
Uanis(O13) \\sim Ueq: with sigma of 0.001 and sigma for terminal atoms of 0.002
Uanis(O19) \\sim Ueq: with sigma of 0.0001 and sigma for terminal atoms of
0.0002
3.a Riding coordinates:
 O21W(H21A,H21B)
3.b Aromatic/amide H refined with riding coordinates:
 C29(H29), C2(H2), C20(H20), C21(H21), C30(H30), C37(H37), C28(H28), C38(H38),
 C1(H1), C39(H39), C31(H31), C12(H12), C18(H18), C41(H41), C33(H33), C23(H23),
 C36(H36), C15(H15), C5(H5), C10(H10), C45(H45), C19(H19), C56(H56), C49(H49),
 C4(H4), C13(H13), C59(H59), C61(H61), C34(H34), C35(H35), C48(H48), C58(H58),
 C57(H57), C16(H16), C17(H17), C62(H62), C11(H11), C47(H47), C64(H64), C63(H63),
  C51(H51), C46(H46)
;
_shelx_shelxl_version_number 2014/7
_olex2_submission_special_instructions 'No special instructions were received'

loop_
_space_group_symop_operation_xyz
'x, y, z'
'-x+1/2, y, -z+1/2'
'-x, -y, -z'
'x-1/2, -y, z-1/2'

loop_
_atom_site_label
_atom_site_type_symbol
_atom_site_fract_x
_atom_site_fract_y
_atom_site_fract_z
_atom_site_U_iso_or_equiv
_atom_site_adp_type
_atom_site_occupancy
_atom_site_site_symmetry_order
_atom_site_calc_flag
_atom_site_refinement_flags_posn
_atom_site_refinement_flags_adp
_atom_site_refinement_flags_occupancy
Mo1 Mo 0.37770(5) 0.59250(7) 0.34048(3) 0.0247(2) Uani 1 1 d . . .
Mo4 Mo 0.43847(5) 0.59307(7) 0.24785(3) 0.0253(2) Uani 1 1 d . . .
Mo6 Mo 0.27830(5) 0.20888(7) 0.20856(3) 0.0312(2) Uani 1 1 d . . .
Mo3 Mo 0.33281(5) 0.81353(7) 0.27285(3) 0.0353(3) Uani 1 1 d . . .
Mo5 Mo 0.39491(5) 0.43101(9) 0.19576(3) 0.0311(2) Uani 1 1 d . . .
Mo2 Mo 0.28787(5) 0.43099(9) 0.35458(3) 0.0293(2) Uani 1 1 d . . .
Zn2 Zn 0.40565(6) 0.30033(9) 0.29360(3) 0.0210(3) Uani 1 1 d . . .
Zn1 Zn 0.30130(7) 0.72842(13) 0.16992(4) 0.0476(4) Uani 1 1 d . . .
P1 P 0.2500 0.5119(3) 0.2500 0.0132(7) Uani 1 2 d S T P
O8 O 0.3758(3) 0.4266(5) 0.33007(18) 0.0203(14) Uani 1 1 d . . .
O3 O 0.3752(3) 0.5984(6) 0.19446(19) 0.0292(16) Uani 1 1 d . U .
O7 O 0.3131(4) 0.2234(5) 0.2679(2) 0.0300(17) Uani 1 1 d . . .
N13 N 0.4982(4) 0.2158(7) 0.2735(3) 0.029(2) Uani 1 1 d . . .
N7 N 0.4000(5) 0.8143(9) 0.1600(3) 0.040(2) Uani 1 1 d . . .
O1 O 0.2707(4) 0.7991(5) 0.2186(2) 0.0343(18) Uani 1 1 d . . .
O2 O 0.4114(4) 0.7601(6) 0.2524(2) 0.0322(17) Uani 1 1 d . . .
O5 O 0.3170(3) 0.5895(5) 0.26904(18) 0.0171(14) Uani 1 1 d . . .
O6 O 0.4256(3) 0.4270(5) 0.25428(19) 0.0242(15) Uani 1 1 d . . .
O20 O 0.2239(4) 0.2616(6) 0.1614(2) 0.0357(19) Uani 1 1 d . . .
N1 N 0.2386(5) 0.8181(9) 0.1186(3) 0.042(3) Uani 1 1 d . . .
N6 N -0.0536(5) 0.7916(7) -0.1507(3) 0.030(2) Uani 1 1 d . . .
O10 O 0.4645(3) 0.5925(5) 0.31024(19) 0.0228(15) Uani 1 1 d . . .
O11 O 0.2747(4) 0.5990(6) 0.34615(19) 0.0300(17) Uani 1 1 d . . .
O14 O 0.4270(4) 0.6093(7) 0.3862(2) 0.046(2) Uani 1 1 d . . .
C40 C 0.6213(5) 0.1002(9) 0.2573(3) 0.030(2) Uani 1 1 d . . .
O19 O 0.2848(4) 0.0644(7) 0.2009(2) 0.0452(19) Uani 1 1 d . U .
C29 C -0.0655(6) 0.9034(9) -0.1476(3) 0.031(2) Uani 1 1 d . . .
H29 H -0.0966 0.9404 -0.1687 0.038 Uiso 1 1 calc R . .
N8 N 0.6646(5) 0.8971(7) 0.1502(3) 0.035(2) Uani 1 1 d . . .
O12 O 0.3649(4) 0.7606(6) 0.3234(2) 0.0338(18) Uani 1 1 d . . .
O4 O 0.2721(3) 0.4351(5) 0.21671(18) 0.0208(14) Uani 1 1 d . . .
C42 C 0.6899(6) 0.0381(9) 0.2516(3) 0.028(2) Uani 1 1 d . . .
N15 N 0.6862(4) -0.0789(7) 0.2509(3) 0.029(2) Uani 1 1 d . . .
O13 O 0.3483(4) 0.9571(7) 0.2777(2) 0.046(2) Uani 1 1 d . U .
N3 N 0.0850(5) 0.9260(7) -0.0157(2) 0.029(2) Uani 1 1 d . . .
C2 C 0.4784(6) 0.9819(10) 0.1619(3) 0.038(3) Uani 1 1 d . . .
H2 H 0.4832 1.0623 0.1651 0.046 Uiso 1 1 calc R . .
O18 O 0.3204(4) 0.4286(9) 0.1452(2) 0.056(3) Uani 1 1 d . . .
C27 C 0.0108(6) 0.9165(9) -0.0826(3) 0.031(2) Uani 1 1 d . . .
C20 C 0.2252(6) 0.9336(11) 0.1172(3) 0.044(3) Uani 1 1 d . . .
H20 H 0.2442 0.9761 0.1402 0.053 Uiso 1 1 calc R . .
C21 C 0.1866(6) 0.9947(10) 0.0854(3) 0.036(3) Uani 1 1 d . . .
H21 H 0.1814 1.0753 0.0866 0.043 Uiso 1 1 calc R . .
C24 C 0.1149(5) 0.9910(8) 0.0156(3) 0.027(2) Uani 1 1 d . . .
O15 O 0.3189(5) 0.4134(8) 0.4035(2) 0.055(2) Uani 1 1 d . . .
O9 O 0.3676(4) 0.2628(7) 0.2016(2) 0.0389(19) Uani 1 1 d . . .
C30 C -0.0115(6) 0.7373(8) -0.1193(3) 0.034(3) Uani 1 1 d . . .
H30 H -0.0027 0.6576 -0.1209 0.041 Uiso 1 1 calc R . .
N4 N 0.0401(5) 1.1002(7) -0.0491(2) 0.029(2) Uani 1 1 d . . .
N14 N 0.7500 0.1021(10) 0.2500 0.032(3) Uani 1 2 d S T P
N10 N 0.7385(5) 1.0640(8) 0.1471(3) 0.036(2) Uani 1 1 d . . .
C43 C 0.7500 -0.1323(12) 0.2500 0.032(4) Uani 1 2 d S T P
C44 C 0.7500 -0.2624(12) 0.2500 0.031(4) Uani 1 2 d S T P
N20 N 0.5157(7) -0.2023(10) 0.0332(4) 0.075(4) Uani 1 1 d . . .
C37 C 0.5606(6) 0.2738(9) 0.2738(4) 0.040(3) Uani 1 1 d . . .
H37 H 0.5623 0.3532 0.2795 0.048 Uiso 1 1 calc R . .
N9 N 0.6107(5) 1.0854(8) 0.1497(3) 0.037(2) Uani 1 1 d . . .
C22 C 0.1556(5) 0.9328(8) 0.0512(3) 0.026(2) Uani 1 1 d . . .
C8 C 0.7280(6) 0.9505(10) 0.1494(3) 0.034(3) Uani 1 1 d . . .
C28 C -0.0343(6) 0.9703(9) -0.1143(3) 0.032(3) Uani 1 1 d . . .
H28 H -0.0439 1.0499 -0.1136 0.039 Uiso 1 1 calc R . .
C9 C 0.7949(6) 0.8755(10) 0.1524(3) 0.034(3) Uani 1 1 d . . .
C3 C 0.5354(6) 0.9168(9) 0.1530(3) 0.032(2) Uani 1 1 d . . .
C38 C 0.4956(6) 0.1013(8) 0.2641(3) 0.032(3) Uani 1 1 d . . .
H38 H 0.4514 0.0611 0.2631 0.038 Uiso 1 1 calc R . .
C1 C 0.4127(6) 0.9263(10) 0.1663(3) 0.039(3) Uani 1 1 d . . .
H1 H 0.3757 0.9713 0.1740 0.047 Uiso 1 1 calc R . .
C39 C 0.5566(6) 0.0415(8) 0.2561(3) 0.033(3) Uani 1 1 d . . .
H39 H 0.5533 -0.0376 0.2499 0.039 Uiso 1 1 calc R . .
C54 C 0.5540(7) -0.1073(13) 0.0448(4) 0.056(4) Uani 1 1 d . . .
N16 N 0.7500 -0.5046(13) 0.2500 0.089(7) Uani 1 2 d S T P
N2 N 0.1090(5) 1.1091(7) 0.0165(3) 0.032(2) Uani 1 1 d . . .
C31 C 0.0189(7) 0.7974(9) -0.0849(3) 0.042(3) Uani 1 1 d . . .
H31 H 0.0453 0.7570 -0.0630 0.051 Uiso 1 1 calc R . .
C26 C 0.0467(6) 0.9834(8) -0.0472(3) 0.028(2) Uani 1 1 d . . .
O16 O 0.5241(4) 0.6109(7) 0.2404(3) 0.047(2) Uani 1 1 d . . .
C12 C 0.9244(7) 0.8492(11) 0.1616(4) 0.049(3) Uani 1 1 d . . .
H12 H 0.9713 0.8821 0.1642 0.059 Uiso 1 1 calc R . .
C18 C 0.6274(8) 1.3301(11) 0.1510(5) 0.068(5) Uani 1 1 d . . .
H18 H 0.5866 1.2998 0.1600 0.082 Uiso 1 1 calc R . .
C32 C 0.0780(6) 1.2877(8) -0.0199(3) 0.031(2) Uani 1 1 d . . .
C6 C 0.6074(7) 0.9694(10) 0.1503(3) 0.036(3) Uani 1 1 d . . .
C41 C 0.6231(6) 0.2196(9) 0.2658(3) 0.034(3) Uani 1 1 d . . .
H41 H 0.6662 0.2623 0.2660 0.041 Uiso 1 1 calc R . .
C33 C 0.0670(7) 1.3390(11) -0.0569(3) 0.045(3) Uani 1 1 d . . .
H33 H 0.0536 1.2957 -0.0804 0.054 Uiso 1 1 calc R . .
C25 C 0.0747(6) 1.1586(8) -0.0174(3) 0.027(2) Uani 1 1 d . . .
N5 N 0.0911(6) 1.5291(9) -0.0259(4) 0.057(3) Uani 1 1 d . . .
C23 C 0.1658(7) 0.8111(9) 0.0517(3) 0.040(3) Uani 1 1 d . . .
H23 H 0.1443 0.7657 0.0298 0.048 Uiso 1 1 calc R . .
C36 C 0.0912(7) 1.3564(10) 0.0137(4) 0.047(3) Uani 1 1 d . . .
H36 H 0.0964 1.3237 0.0392 0.056 Uiso 1 1 calc R . .
N11 N 0.9208(5) 0.7356(10) 0.1646(3) 0.053(3) Uani 1 1 d . . .
C15 C 0.7418(9) 1.3054(12) 0.1284(6) 0.080(5) Uani 1 1 d . . .
H15 H 0.7805 1.2608 0.1225 0.096 Uiso 1 1 calc R . .
C5 C 0.4555(7) 0.7512(11) 0.1498(4) 0.052(3) Uani 1 1 d . . .
H5 H 0.4480 0.6718 0.1452 0.062 Uiso 1 1 calc R . .
C52 C 0.4539(8) -0.0057(12) 0.0502(4) 0.050(3) Uani 1 1 d . . .
C55 C 0.6358(7) -0.1096(13) 0.0457(4) 0.056(4) Uani 1 1 d . . .
C10 C 0.7886(7) 0.7543(11) 0.1540(4) 0.058(4) Uani 1 1 d . . .
H10 H 0.7426 0.7182 0.1508 0.070 Uiso 1 1 calc R . .
C45 C 0.6845(7) -0.3253(10) 0.2426(4) 0.053(4) Uani 1 1 d . . .
H45 H 0.6392 -0.2869 0.2379 0.063 Uiso 1 1 calc R . .
C19 C 0.2082(6) 0.7605(10) 0.0852(3) 0.037(3) Uani 1 1 d . . .
H19 H 0.2164 0.6805 0.0845 0.045 Uiso 1 1 calc R . .
C56 C 0.6757(8) -0.0082(13) 0.0502(4) 0.058(4) Uani 1 1 d . . .
H56 H 0.6536 0.0637 0.0527 0.069 Uiso 1 1 calc R . .
C7 C 0.6772(6) 1.1280(10) 0.1467(3) 0.038(3) Uani 1 1 d . . .
N18 N 0.5253(6) -0.0058(10) 0.0530(3) 0.049(3) Uani 1 1 d . . .
C14 C 0.6820(7) 1.2559(10) 0.1425(4) 0.049(3) Uani 1 1 d . . .
C50 C 0.4193(8) 0.1055(14) 0.0610(4) 0.061(4) Uani 1 1 d . . .
C49 C 0.3438(9) 0.1168(16) 0.0563(5) 0.083(5) Uani 1 1 d . . .
H49 H 0.3125 0.0551 0.0469 0.100 Uiso 1 1 calc R . .
C4 C 0.5225(7) 0.7975(10) 0.1458(3) 0.041(3) Uani 1 1 d . . .
H4 H 0.5588 0.7504 0.1383 0.049 Uiso 1 1 calc R . .
O17 O 0.4715(4) 0.4162(9) 0.1773(2) 0.060(3) Uani 1 1 d . . .
N19 N 0.4094(6) -0.0957(11) 0.0405(4) 0.061(3) Uani 1 1 d . . .
N22 N 0.7884(7) -0.1163(18) 0.0483(5) 0.092(5) Uani 1 1 d . . .
C13 C 0.8657(6) 0.9234(10) 0.1552(3) 0.039(3) Uani 1 1 d . . .
H13 H 0.8724 1.0033 0.1528 0.046 Uiso 1 1 calc R . .
C59 C 0.6722(9) -0.2146(15) 0.0453(5) 0.081(5) Uani 1 1 d . . .
H59 H 0.6474 -0.2854 0.0452 0.098 Uiso 1 1 calc R . .
C61 C 0.3233(11) -0.2862(17) 0.0087(7) 0.114(7) Uani 1 1 d . . .
H61 H 0.3001 -0.2194 0.0158 0.137 Uiso 1 1 calc R . .
C53 C 0.4428(9) -0.1923(13) 0.0299(5) 0.071(4) Uani 1 1 d . . .
C34 C 0.0767(7) 1.4593(10) -0.0578(4) 0.047(3) Uani 1 1 d . . .
H34 H 0.0729 1.4940 -0.0829 0.056 Uiso 1 1 calc R . .
C35 C 0.0966(8) 1.4765(10) 0.0088(4) 0.060(4) Uani 1 1 d . . .
H35 H 0.1047 1.5225 0.0318 0.071 Uiso 1 1 calc R . .
N12 N 0.6883(10) 1.4987(11) 0.1311(7) 0.130(7) Uani 1 1 d . . .
C48 C 0.3156(11) 0.223(2) 0.0661(9) 0.178(15) Uani 1 1 d . . .
H48 H 0.2647 0.2323 0.0628 0.214 Uiso 1 1 calc R . .
C58 C 0.7468(9) -0.210(2) 0.0450(6) 0.101(7) Uani 1 1 d . . .
H58 H 0.7701 -0.2806 0.0421 0.121 Uiso 1 1 calc R . .
C57 C 0.7523(9) -0.0184(18) 0.0509(4) 0.078(5) Uani 1 1 d . . .
H57 H 0.7798 0.0503 0.0534 0.094 Uiso 1 1 calc R . .
C16 C 0.7392(12) 1.4266(15) 0.1239(8) 0.129(9) Uani 1 1 d . . .
H16 H 0.7788 1.4603 0.1146 0.155 Uiso 1 1 calc R . .
C17 C 0.6338(9) 1.4486(12) 0.1462(7) 0.098(7) Uani 1 1 d . . .
H17 H 0.5982 1.4966 0.1539 0.118 Uiso 1 1 calc R . .
C62 C 0.2809(14) -0.385(2) -0.0078(10) 0.177(14) Uani 1 1 d . . .
H62 H 0.2296 -0.3794 -0.0136 0.213 Uiso 1 1 calc R . .
C11 C 0.8532(8) 0.6898(12) 0.1607(5) 0.064(4) Uani 1 1 d . . .
H11 H 0.8494 0.6092 0.1627 0.077 Uiso 1 1 calc R . .
C47 C 0.4281(13) 0.298(2) 0.0840(12) 0.23(2) Uani 1 1 d . . .
H47 H 0.4572 0.3620 0.0940 0.278 Uiso 1 1 calc R . .
C64 C 0.4249(13) -0.386(2) -0.0023(14) 0.27(3) Uani 1 1 d . . .
H64 H 0.4755 -0.3895 -0.0021 0.323 Uiso 1 1 calc R . .
C63 C 0.3796(18) -0.476(2) -0.0190(17) 0.33(3) Uani 1 1 d . . .
H63 H 0.3983 -0.5342 -0.0334 0.400 Uiso 1 1 calc R . .
N21 N 0.3107(14) -0.4803(19) -0.0147(14) 0.28(2) Uani 1 1 d . . .
C60 C 0.3968(10) -0.2921(15) 0.0136(8) 0.123(9) Uani 1 1 d . . .
C51 C 0.4638(10) 0.1970(17) 0.0748(7) 0.114(8) Uani 1 1 d . . .
H51 H 0.5151 0.1925 0.0780 0.137 Uiso 1 1 calc R . .
N17 N 0.3576(10) 0.3089(19) 0.0794(10) 0.251(19) Uani 1 1 d . . .
C46 C 0.6873(8) -0.4442(11) 0.2421(6) 0.079(5) Uani 1 1 d . . .
H46 H 0.6430 -0.4852 0.2359 0.094 Uiso 1 1 calc R . .
O21W O 0.3437(12) 0.567(2) 0.0947(7) 0.228(11) Uani 1 1 d . . .
H21A H 0.3647 0.6329 0.0998 0.343 Uiso 1 1 d R . .
H21B H 0.3321 0.5577 0.0694 0.343 Uiso 1 1 d R . .

loop_
_atom_site_aniso_label
_atom_site_aniso_U_11
_atom_site_aniso_U_22
_atom_site_aniso_U_33
_atom_site_aniso_U_23
_atom_site_aniso_U_13
_atom_site_aniso_U_12
Mo1 0.0212(5) 0.0263(5) 0.0238(5) -0.0075(4) -0.0034(4) 0.0024(4)
Mo4 0.0173(4) 0.0289(5) 0.0280(5) 0.0108(4) 0.0000(4) -0.0034(4)
Mo6 0.0262(5) 0.0215(4) 0.0402(6) -0.0166(4) -0.0081(4) 0.0077(4)
Mo3 0.0265(5) 0.0118(4) 0.0578(7) -0.0010(4) -0.0173(4) -0.0016(4)
Mo5 0.0200(5) 0.0545(6) 0.0196(5) 0.0028(4) 0.0062(4) 0.0055(4)
Mo2 0.0237(5) 0.0497(6) 0.0138(5) 0.0020(4) 0.0021(4) 0.0012(4)
Zn2 0.0206(6) 0.0177(5) 0.0225(6) 0.0012(5) -0.0014(5) 0.0015(5)
Zn1 0.0289(7) 0.0611(9) 0.0460(9) 0.0380(7) -0.0104(6) -0.0167(7)
P1 0.0139(16) 0.0157(16) 0.0091(16) 0.000 0.0003(13) 0.000
O8 0.014(3) 0.026(3) 0.021(4) 0.001(3) 0.003(3) -0.001(3)
O3 0.017(3) 0.044(4) 0.022(4) 0.020(3) -0.009(3) -0.004(3)
O7 0.025(4) 0.019(3) 0.039(4) 0.000(3) -0.012(3) 0.000(3)
N13 0.027(5) 0.028(5) 0.033(5) 0.004(4) 0.011(4) 0.003(4)
N7 0.028(5) 0.052(6) 0.037(6) 0.029(5) -0.003(4) -0.009(5)
O1 0.032(4) 0.021(3) 0.040(5) 0.008(3) -0.020(3) -0.008(3)
O2 0.024(4) 0.032(4) 0.038(4) 0.018(3) -0.001(3) -0.007(3)
O5 0.019(3) 0.009(3) 0.024(4) -0.004(3) 0.006(3) -0.004(3)
O6 0.024(4) 0.025(3) 0.024(4) -0.002(3) 0.005(3) 0.004(3)
O20 0.022(4) 0.050(5) 0.031(4) -0.022(4) -0.006(3) 0.020(3)
N1 0.033(5) 0.056(6) 0.031(6) 0.025(5) -0.007(4) -0.018(5)
N6 0.032(5) 0.029(5) 0.026(5) -0.007(4) 0.002(4) -0.001(4)
O10 0.015(3) 0.026(4) 0.024(4) 0.000(3) -0.003(3) -0.001(3)
O11 0.023(4) 0.051(4) 0.014(4) -0.014(3) -0.003(3) 0.008(3)
O14 0.033(4) 0.056(5) 0.045(5) -0.018(4) -0.006(4) 0.004(4)
C40 0.022(5) 0.031(6) 0.036(6) -0.005(5) 0.007(5) 0.002(5)
O19 0.0452(19) 0.0452(19) 0.0453(19) -0.0001(2) 0.0085(4) 0.0001(2)
C29 0.048(7) 0.026(5) 0.017(5) 0.001(4) -0.001(5) 0.007(5)
N8 0.030(5) 0.034(5) 0.041(6) 0.005(4) 0.005(4) 0.000(4)
O12 0.024(4) 0.024(4) 0.047(5) -0.018(3) -0.009(3) 0.000(3)
O4 0.020(3) 0.022(3) 0.020(4) -0.006(3) 0.003(3) 0.004(3)
C42 0.025(5) 0.030(5) 0.031(6) 0.003(5) 0.006(5) 0.005(5)
N15 0.017(4) 0.029(5) 0.041(6) -0.007(4) 0.006(4) 0.000(4)
O13 0.047(3) 0.037(2) 0.051(3) 0.0004(18) -0.0008(18) -0.0017(18)
N3 0.036(5) 0.030(5) 0.015(4) 0.002(4) -0.007(4) -0.007(4)
C2 0.025(6) 0.040(6) 0.051(8) -0.001(6) 0.011(5) -0.008(5)
O18 0.020(4) 0.117(8) 0.030(5) -0.029(5) -0.002(3) 0.017(5)
C27 0.029(6) 0.029(6) 0.035(6) -0.003(5) 0.003(5) -0.005(5)
C20 0.041(7) 0.053(8) 0.031(7) 0.001(6) -0.010(5) -0.003(6)
C21 0.042(7) 0.045(7) 0.019(6) -0.001(5) -0.002(5) -0.002(5)
C24 0.024(5) 0.027(5) 0.027(6) 0.008(4) 0.000(4) -0.007(4)
O15 0.046(5) 0.104(7) 0.012(4) 0.007(4) -0.006(3) 0.002(5)
O9 0.024(4) 0.055(5) 0.035(5) -0.024(4) -0.002(3) 0.011(4)
C30 0.049(7) 0.016(5) 0.031(6) 0.002(4) -0.008(5) -0.004(5)
N4 0.033(5) 0.029(5) 0.023(5) -0.005(4) 0.002(4) -0.002(4)
N14 0.020(6) 0.023(6) 0.056(9) 0.000 0.015(6) 0.000
N10 0.023(5) 0.042(5) 0.045(6) -0.005(4) 0.010(4) -0.002(4)
C43 0.034(9) 0.027(8) 0.040(10) 0.000 0.017(7) 0.000
C44 0.022(8) 0.027(8) 0.047(10) 0.000 0.012(7) 0.000
N20 0.052(8) 0.050(7) 0.117(12) 0.001(7) 0.003(7) 0.004(6)
C37 0.026(6) 0.027(6) 0.069(9) 0.007(6) 0.012(6) 0.008(5)
N9 0.027(5) 0.037(5) 0.049(6) -0.001(4) 0.009(4) -0.001(4)
C22 0.027(5) 0.030(5) 0.019(5) 0.002(4) -0.003(4) -0.004(4)
C8 0.026(6) 0.050(7) 0.025(6) 0.011(5) 0.007(5) 0.000(5)
C28 0.054(7) 0.023(5) 0.015(5) -0.003(4) -0.007(5) 0.001(5)
C9 0.029(6) 0.041(7) 0.035(7) -0.002(5) 0.009(5) 0.000(5)
C3 0.027(6) 0.041(6) 0.028(6) 0.006(5) 0.005(5) -0.006(5)
C38 0.034(6) 0.024(5) 0.038(7) -0.005(5) 0.006(5) -0.001(5)
C1 0.038(7) 0.051(7) 0.030(7) -0.002(5) 0.008(5) 0.003(6)
C39 0.026(6) 0.017(5) 0.057(8) 0.001(5) 0.010(5) 0.006(4)
C54 0.043(8) 0.069(10) 0.057(9) 0.006(8) 0.014(7) 0.005(7)
N16 0.035(9) 0.035(9) 0.19(2) 0.000 0.015(12) 0.000
N2 0.038(5) 0.024(4) 0.032(5) -0.006(4) 0.000(4) 0.001(4)
C31 0.075(9) 0.021(5) 0.018(6) 0.007(4) -0.024(6) -0.015(5)
C26 0.032(6) 0.026(5) 0.027(6) 0.002(4) 0.006(5) -0.005(5)
O16 0.020(4) 0.061(5) 0.058(6) 0.014(4) 0.006(4) -0.011(4)
C12 0.042(7) 0.043(7) 0.061(9) 0.010(6) 0.009(6) -0.004(6)
C18 0.051(9) 0.039(7) 0.123(14) -0.012(8) 0.041(9) -0.011(6)
C32 0.033(6) 0.025(5) 0.030(6) 0.000(5) -0.006(5) -0.002(5)
C6 0.049(7) 0.038(6) 0.022(6) 0.006(5) 0.009(5) -0.013(6)
C41 0.028(6) 0.026(6) 0.049(7) -0.006(5) 0.007(5) -0.001(5)
C33 0.047(7) 0.060(8) 0.023(6) 0.012(6) -0.005(5) 0.019(6)
C25 0.033(6) 0.028(5) 0.019(6) -0.003(4) 0.000(5) 0.002(5)
N5 0.056(7) 0.034(6) 0.070(8) 0.011(6) -0.013(6) -0.002(5)
C23 0.061(8) 0.034(6) 0.018(6) 0.002(5) -0.013(5) 0.000(6)
C36 0.071(9) 0.033(6) 0.030(7) -0.001(5) -0.006(6) -0.012(6)
N11 0.030(6) 0.059(7) 0.066(8) 0.012(6) 0.003(5) 0.006(5)
C15 0.067(10) 0.044(8) 0.139(16) -0.002(9) 0.044(11) -0.018(8)
C5 0.048(8) 0.050(8) 0.059(9) 0.018(7) 0.013(7) -0.009(7)
C52 0.061(9) 0.063(9) 0.027(7) -0.006(6) 0.012(6) -0.002(7)
C55 0.043(8) 0.081(10) 0.043(8) -0.002(7) 0.010(6) 0.007(8)
C10 0.036(7) 0.049(8) 0.085(11) 0.026(7) -0.004(7) 0.001(6)
C45 0.031(7) 0.036(7) 0.094(11) 0.001(7) 0.023(7) 0.001(5)
C19 0.033(6) 0.046(7) 0.031(7) 0.016(5) 0.000(5) -0.002(5)
C56 0.051(9) 0.081(10) 0.045(8) -0.005(7) 0.018(7) -0.006(8)
C7 0.042(7) 0.038(6) 0.035(7) -0.005(5) 0.011(5) -0.009(6)
N18 0.049(7) 0.063(7) 0.039(6) -0.005(5) 0.015(5) -0.004(6)
C14 0.040(7) 0.033(6) 0.078(10) -0.004(6) 0.022(7) -0.007(6)
C50 0.057(9) 0.088(11) 0.037(8) -0.031(7) 0.003(7) -0.009(8)
C49 0.060(10) 0.102(13) 0.095(13) -0.043(11) 0.034(10) -0.013(9)
C4 0.047(7) 0.035(6) 0.042(7) 0.004(5) 0.014(6) -0.002(6)
O17 0.022(4) 0.130(9) 0.032(5) -0.010(5) 0.014(4) 0.017(5)
N19 0.038(6) 0.067(8) 0.080(9) 0.009(7) 0.015(6) 0.001(6)
N22 0.039(8) 0.151(16) 0.085(11) -0.028(11) 0.010(7) 0.001(9)
C13 0.029(6) 0.039(6) 0.047(7) 0.007(5) 0.003(5) 0.003(5)
C59 0.060(10) 0.072(11) 0.108(15) 0.001(10) 0.004(9) 0.011(9)
C61 0.092(15) 0.083(14) 0.18(2) -0.022(14) 0.055(15) -0.022(12)
C53 0.059(10) 0.059(9) 0.101(13) 0.013(9) 0.030(9) 0.005(8)
C34 0.063(9) 0.036(7) 0.032(7) 0.007(6) -0.015(6) 0.003(6)
C35 0.080(10) 0.030(7) 0.053(9) 0.001(6) -0.025(7) -0.001(7)
N12 0.104(13) 0.035(7) 0.27(2) 0.003(10) 0.078(15) -0.012(8)
C48 0.060(12) 0.15(2) 0.33(4) -0.17(2) 0.054(18) -0.010(13)
C58 0.043(10) 0.15(2) 0.109(16) 0.006(14) 0.013(10) 0.033(12)
C57 0.058(10) 0.129(16) 0.048(10) -0.007(10) 0.011(8) -0.024(11)
C16 0.100(15) 0.053(11) 0.26(3) 0.014(14) 0.098(18) -0.026(11)
C17 0.067(11) 0.034(8) 0.20(2) -0.023(10) 0.051(13) -0.006(8)
C62 0.100(18) 0.096(17) 0.36(4) -0.07(2) 0.10(2) -0.045(15)
C11 0.055(9) 0.044(8) 0.085(11) 0.012(7) -0.007(8) -0.003(7)
C47 0.081(17) 0.15(2) 0.47(6) -0.21(3) 0.08(3) -0.045(17)
C64 0.060(14) 0.11(2) 0.62(7) -0.16(3) 0.04(3) 0.014(14)
C63 0.12(2) 0.11(2) 0.78(10) -0.21(4) 0.10(4) -0.05(2)
N21 0.12(2) 0.082(15) 0.67(7) -0.10(3) 0.12(3) -0.050(15)
C60 0.056(11) 0.058(11) 0.26(3) -0.024(14) 0.037(15) -0.006(9)
C51 0.066(12) 0.107(15) 0.17(2) -0.080(15) 0.017(13) 0.002(11)
N17 0.071(13) 0.17(2) 0.52(5) -0.25(3) 0.06(2) -0.018(13)
C46 0.040(8) 0.031(7) 0.168(18) -0.007(9) 0.029(10) -0.004(6)
O21W 0.20(2) 0.26(3) 0.21(2) 0.089(19) 0.002(18) -0.027(19)

loop_
_atom_type_symbol
_atom_type_description
_atom_type_scat_dispersion_real
_atom_type_scat_dispersion_imag
_atom_type_scat_source
C C 0.0033 0.0016 'International Tables Vol C Tables 4.2.6.8 and 6.1.1.4'
H H 0.0000 0.0000 'International Tables Vol C Tables 4.2.6.8 and 6.1.1.4'
Mo Mo -1.6832 0.6857 'International Tables Vol C Tables 4.2.6.8 and 6.1.1.4'
N N 0.0061 0.0033 'International Tables Vol C Tables 4.2.6.8 and 6.1.1.4'
O O 0.0106 0.0060 'International Tables Vol C Tables 4.2.6.8 and 6.1.1.4'
P P 0.1023 0.0942 'International Tables Vol C Tables 4.2.6.8 and 6.1.1.4'
Zn Zn 0.2839 1.4301 'International Tables Vol C Tables 4.2.6.8 and 6.1.1.4'

loop_
_geom_angle_atom_site_label_1
_geom_angle_atom_site_label_2
_geom_angle_atom_site_label_3
_geom_angle
_geom_angle_site_symmetry_1
_geom_angle_site_symmetry_3
O8 Mo1 Mo2 48.69(18) . .
O8 Mo1 O5 79.5(2) . .
O8 Mo1 O10 84.1(2) . .
O8 Mo1 O11 94.1(3) . .
O8 Mo1 O12 153.2(3) . .
O5 Mo1 Mo2 89.14(13) . .
O10 Mo1 Mo2 132.63(18) . .
O10 Mo1 O5 76.2(2) . .
O11 Mo1 Mo2 48.6(2) . .
O11 Mo1 O5 80.2(2) . .
O11 Mo1 O10 156.2(3) . .
O11 Mo1 O12 85.9(3) . .
O14 Mo1 Mo2 99.6(3) . .
O14 Mo1 O8 105.9(3) . .
O14 Mo1 O5 171.3(3) . .
O14 Mo1 O10 97.3(3) . .
O14 Mo1 O11 105.9(3) . .
O14 Mo1 O12 99.9(3) . .
O12 Mo1 Mo2 133.9(2) . .
O12 Mo1 O5 74.0(2) . .
O12 Mo1 O10 85.2(3) . .
O3 Mo4 Mo5 48.5(2) . .
O3 Mo4 O2 85.9(3) . .
O3 Mo4 O5 81.8(2) . .
O3 Mo4 O10 157.3(3) . .
O2 Mo4 Mo5 134.0(2) . .
O2 Mo4 O5 75.0(2) . .
O2 Mo4 O10 86.4(3) . .
O5 Mo4 Mo5 90.35(13) . .
O6 Mo4 Mo5 48.77(19) . .
O6 Mo4 O3 94.0(3) . .
O6 Mo4 O2 154.0(3) . .
O6 Mo4 O5 79.3(2) . .
O6 Mo4 O10 83.8(3) . .
O10 Mo4 Mo5 132.46(17) . .
O10 Mo4 O5 75.6(2) . .
O16 Mo4 Mo5 99.5(3) . .
O16 Mo4 O3 105.7(3) . .
O16 Mo4 O2 98.8(3) . .
O16 Mo4 O5 170.0(3) . .
O16 Mo4 O6 106.2(3) . .
O16 Mo4 O10 96.5(3) . .
O7 Mo6 Mo6 37.38(19) 2 2
O7 Mo6 Mo6 37.5(2) . 2
O7 Mo6 O7 74.0(3) . 2
O20 Mo6 Mo6 123.9(2) . 2
O20 Mo6 O7 150.8(3) . .
O20 Mo6 O7 87.6(3) . 2
O19 Mo6 Mo6 100.5(3) . 2
O19 Mo6 O7 103.5(3) . 2
O19 Mo6 O7 102.6(3) . .
O19 Mo6 O20 103.6(4) . .
O19 Mo6 O9 102.8(4) . .
O9 Mo6 Mo6 124.9(2) . 2
O9 Mo6 O7 88.7(3) . .
O9 Mo6 O7 151.1(3) . 2
O9 Mo6 O20 97.7(3) . .
O1 Mo3 Mo3 37.6(2) . 2
O1 Mo3 Mo3 37.4(2) 2 2
O1 Mo3 O1 74.1(4) . 2
O2 Mo3 Mo3 125.3(2) . 2
O2 Mo3 O1 88.8(3) . .
O2 Mo3 O1 151.5(3) . 2
O12 Mo3 Mo3 125.3(2) . 2
O12 Mo3 O1 89.1(3) . 2
O12 Mo3 O1 151.6(3) . .
O12 Mo3 O2 96.2(3) . .
O13 Mo3 Mo3 100.3(3) . 2
O13 Mo3 O1 103.4(3) . .
O13 Mo3 O1 102.6(3) . 2
O13 Mo3 O2 103.6(4) . .
O13 Mo3 O12 102.6(3) . .
O3 Mo5 Mo4 48.74(19) . .
O3 Mo5 O6 93.6(3) . .
O3 Mo5 O4 79.3(2) . .
O3 Mo5 O18 84.2(3) . .
O3 Mo5 O9 153.6(3) . .
O6 Mo5 Mo4 48.07(18) . .
O6 Mo5 O4 79.3(2) . .
O6 Mo5 O18 153.5(3) . .
O6 Mo5 O9 84.7(3) . .
O4 Mo5 Mo4 88.42(14) . .
O18 Mo5 Mo4 132.5(3) . .
O18 Mo5 O4 74.4(3) . .
O18 Mo5 O9 85.8(4) . .
O9 Mo5 Mo4 132.3(2) . .
O9 Mo5 O4 74.5(2) . .
O17 Mo5 Mo4 99.0(3) . .
O17 Mo5 O3 105.1(4) . .
O17 Mo5 O6 106.2(3) . .
O17 Mo5 O4 172.6(3) . .
O17 Mo5 O18 99.8(4) . .
O17 Mo5 O9 100.7(4) . .
O8 Mo2 Mo1 47.92(18) . .
O8 Mo2 O20 85.2(3) . 2
O8 Mo2 O4 80.6(2) . 2
O8 Mo2 O18 155.5(3) . 2
O20 Mo2 Mo1 132.7(2) 2 .
O20 Mo2 O4 75.4(2) 2 2
O11 Mo2 Mo1 48.3(2) . .
O11 Mo2 O8 93.0(3) . .
O11 Mo2 O20 154.8(3) . 2
O11 Mo2 O4 79.5(2) . 2
O11 Mo2 O18 85.3(3) . 2
O4 Mo2 Mo1 89.32(14) 2 .
O18 Mo2 Mo1 133.2(3) 2 .
O18 Mo2 O20 86.1(4) 2 2
O18 Mo2 O4 75.0(3) 2 2
O15 Mo2 Mo1 99.2(3) . .
O15 Mo2 O8 105.4(3) . .
O15 Mo2 O20 98.7(4) . 2
O15 Mo2 O11 106.0(4) . .
O15 Mo2 O4 171.4(3) . 2
O15 Mo2 O18 98.6(4) . 2
O8 Zn2 N13 145.0(3) . .
O8 Zn2 O6 89.6(2) . .
O8 Zn2 N6 84.6(3) . 4_666
O7 Zn2 O8 106.0(3) . .
O7 Zn2 N13 109.0(3) . .
O7 Zn2 O6 106.0(3) . .
O7 Zn2 N6 107.1(3) . 4_666
O6 Zn2 N13 82.2(3) . .
O6 Zn2 N6 146.6(3) . 4_666
N6 Zn2 N13 83.9(3) 4_666 .
O3 Zn1 N7 83.2(3) . .
O3 Zn1 N1 150.7(4) . .
N7 Zn1 N1 89.7(3) . .
O1 Zn1 O3 103.0(3) . .
O1 Zn1 N7 108.7(3) . .
O1 Zn1 N1 106.2(4) . .
O1 Zn1 O11 103.1(3) . 2
O11 Zn1 O3 87.1(3) 2 .
O11 Zn1 N7 148.1(4) 2 .
O11 Zn1 N1 84.1(3) 2 .
O5 P1 O5 110.4(5) . 2
O4 P1 O5 108.7(3) 2 .
O4 P1 O5 109.2(3) 2 2
O4 P1 O5 108.7(3) . 2
O4 P1 O5 109.2(3) . .
O4 P1 O4 110.6(5) 2 .
Mo1 O8 Mo2 83.4(2) . .
Mo1 O8 Zn2 144.0(3) . .
Mo2 O8 Zn2 127.9(3) . .
Mo4 O3 Zn1 128.3(4) . .
Mo5 O3 Mo4 82.7(2) . .
Mo5 O3 Zn1 144.8(3) . .
Mo6 O7 Mo6 105.1(3) . 2
Zn2 O7 Mo6 125.7(4) . 2
Zn2 O7 Mo6 124.6(4) . .
C37 N13 Zn2 120.2(7) . .
C37 N13 C38 118.8(9) . .
C38 N13 Zn2 120.7(7) . .
C1 N7 Zn1 123.5(8) . .
C1 N7 C5 116.3(10) . .
C5 N7 Zn1 120.0(8) . .
Mo3 O1 Mo3 105.0(4) . 2
Mo3 O1 Zn1 125.3(3) 2 .
Mo3 O1 Zn1 126.3(4) . .
Mo3 O2 Mo4 125.4(3) . .
Mo1 O5 Mo4 91.1(2) . .
P1 O5 Mo1 126.1(3) . .
P1 O5 Mo4 125.3(3) . .
Mo4 O6 Mo5 83.2(3) . .
Mo4 O6 Zn2 144.2(3) . .
Mo5 O6 Zn2 128.5(3) . .
Mo6 O20 Mo2 124.7(4) . 2
C20 N1 Zn1 124.2(8) . .
C19 N1 Zn1 121.4(8) . .
C19 N1 C20 114.3(9) . .
C29 N6 Zn2 120.8(7) . 4_565
C29 N6 C30 118.0(9) . .
C30 N6 Zn2 121.1(7) . 4_565
Mo1 O10 Mo4 117.2(3) . .
Mo1 O11 Mo2 83.1(3) . .
Mo1 O11 Zn1 129.3(4) . 2
Mo2 O11 Zn1 144.6(4) . 2
C39 C40 C42 121.1(9) . .
C39 C40 C41 118.4(9) . .
C41 C40 C42 120.4(9) . .
N6 C29 H29 118.1 . .
N6 C29 C28 123.8(10) . .
C28 C29 H29 118.1 . .
C8 N8 C6 114.3(9) . .
Mo3 O12 Mo1 126.3(3) . .
Mo2 O4 Mo5 89.0(2) 2 .
P1 O4 Mo5 126.7(3) . .
P1 O4 Mo2 126.7(3) . 2
N15 C42 C40 115.8(9) . .
N14 C42 C40 118.0(9) . .
N14 C42 N15 126.0(9) . .
C43 N15 C42 114.7(9) . .
C24 N3 C26 116.0(8) . .
C3 C2 H2 120.3 . .
C3 C2 C1 119.3(11) . .
C1 C2 H2 120.3 . .
Mo5 O18 Mo2 121.6(4) . 2
C28 C27 C31 117.1(10) . .
C28 C27 C26 121.0(9) . .
C31 C27 C26 121.8(9) . .
N1 C20 H20 116.7 . .
N1 C20 C21 126.6(11) . .
C21 C20 H20 116.7 . .
C20 C21 H21 121.1 . .
C20 C21 C22 117.8(11) . .
C22 C21 H21 121.1 . .
N3 C24 C22 118.4(9) . .
N3 C24 N2 123.7(9) . .
N2 C24 C22 117.9(9) . .
Mo6 O9 Mo5 126.1(4) . .
N6 C30 H30 119.4 . .
N6 C30 C31 121.3(9) . .
C31 C30 H30 119.4 . .
C25 N4 C26 116.2(9) . .
C42 N14 C42 113.4(12) . 2_655
C8 N10 C7 113.9(9) . .
N15 C43 N15 125.2(13) . 2_655
N15 C43 C44 117.4(6) 2_655 .
N15 C43 C44 117.4(7) . .
C45 C44 C43 121.4(7) . .
C45 C44 C43 121.4(7) 2_655 .
C45 C44 C45 117.3(14) . 2_655
C54 N20 C53 115.4(13) . .
N13 C37 H37 119.1 . .
N13 C37 C41 121.8(10) . .
C41 C37 H37 119.1 . .
C6 N9 C7 114.2(10) . .
C21 C22 C24 121.6(9) . .
C21 C22 C23 117.7(9) . .
C23 C22 C24 120.7(9) . .
N8 C8 C9 117.0(10) . .
N10 C8 N8 126.7(10) . .
N10 C8 C9 116.3(9) . .
C29 C28 H28 120.6 . .
C27 C28 C29 118.8(9) . .
C27 C28 H28 120.6 . .
C10 C9 C8 120.2(10) . .
C10 C9 C13 118.0(11) . .
C13 C9 C8 121.7(10) . .
C2 C3 C6 121.9(10) . .
C2 C3 C4 117.4(10) . .
C4 C3 C6 120.7(10) . .
N13 C38 H38 118.9 . .
N13 C38 C39 122.2(10) . .
C39 C38 H38 118.9 . .
N7 C1 C2 123.9(11) . .
N7 C1 H1 118.0 . .
C2 C1 H1 118.0 . .
C40 C39 C38 119.1(9) . .
C40 C39 H39 120.5 . .
C38 C39 H39 120.5 . .
N20 C54 C55 118.1(13) . .
N20 C54 N18 125.1(13) . .
N18 C54 C55 116.6(13) . .
C46 N16 C46 117.3(16) 2_655 .
C25 N2 C24 115.6(9) . .
C27 C31 C30 120.9(10) . .
C27 C31 H31 119.6 . .
C30 C31 H31 119.6 . .
N3 C26 C27 118.8(9) . .
N3 C26 N4 123.8(9) . .
N4 C26 C27 117.4(9) . .
N11 C12 H12 117.2 . .
N11 C12 C13 125.7(12) . .
C13 C12 H12 117.2 . .
C14 C18 H18 120.0 . .
C17 C18 H18 120.0 . .
C17 C18 C14 119.9(13) . .
C33 C32 C25 118.7(10) . .
C36 C32 C33 119.3(11) . .
C36 C32 C25 122.0(10) . .
N8 C6 C3 117.7(9) . .
N9 C6 N8 125.4(10) . .
N9 C6 C3 116.9(10) . .
C40 C41 H41 120.2 . .
C37 C41 C40 119.5(10) . .
C37 C41 H41 120.2 . .
C32 C33 H33 121.7 . .
C32 C33 C34 116.6(11) . .
C34 C33 H33 121.7 . .
N4 C25 N2 124.3(9) . .
N4 C25 C32 118.5(9) . .
N2 C25 C32 117.2(9) . .
C35 N5 C34 114.9(11) . .
C22 C23 H23 120.6 . .
C19 C23 C22 118.7(10) . .
C19 C23 H23 120.6 . .
C32 C36 H36 120.8 . .
C32 C36 C35 118.4(11) . .
C35 C36 H36 120.8 . .
C12 N11 C11 116.5(11) . .
C14 C15 H15 122.4 . .
C16 C15 H15 122.4 . .
C16 C15 C14 115.3(15) . .
N7 C5 H5 118.1 . .
N7 C5 C4 123.9(12) . .
C4 C5 H5 118.1 . .
N18 C52 C50 117.0(12) . .
N18 C52 N19 126.1(13) . .
N19 C52 C50 116.8(13) . .
C56 C55 C54 120.2(13) . .
C56 C55 C59 119.4(14) . .
C59 C55 C54 120.2(14) . .
C9 C10 H10 121.2 . .
C11 C10 C9 117.6(12) . .
C11 C10 H10 121.2 . .
C44 C45 H45 120.4 . .
C46 C45 C44 119.3(12) . .
C46 C45 H45 120.4 . .
N1 C19 C23 124.8(11) . .
N1 C19 H19 117.6 . .
C23 C19 H19 117.6 . .
C55 C56 H56 121.8 . .
C55 C56 C57 116.5(15) . .
C57 C56 H56 121.8 . .
N10 C7 C14 118.4(10) . .
N9 C7 N10 125.3(10) . .
N9 C7 C14 116.3(10) . .
C52 N18 C54 115.0(12) . .
C18 C14 C15 118.0(12) . .
C18 C14 C7 121.9(11) . .
C15 C14 C7 120.1(12) . .
C49 C50 C52 121.3(13) . .
C51 C50 C52 118.8(14) . .
C51 C50 C49 119.8(15) . .
C50 C49 H49 121.0 . .
C50 C49 C48 118.0(16) . .
C48 C49 H49 121.0 . .
C3 C4 H4 120.5 . .
C5 C4 C3 119.0(11) . .
C5 C4 H4 120.5 . .
C52 N19 C53 114.5(12) . .
C58 N22 C57 114.2(15) . .
C9 C13 H13 121.1 . .
C12 C13 C9 117.9(11) . .
C12 C13 H13 121.1 . .
C55 C59 H59 121.5 . .
C58 C59 C55 116.9(17) . .
C58 C59 H59 121.5 . .
C62 C61 H61 120.8 . .
C60 C61 H61 120.8 . .
C60 C61 C62 118(2) . .
N20 C53 N19 123.5(15) . .
N20 C53 C60 117.8(14) . .
N19 C53 C60 118.7(14) . .
C33 C34 H34 117.1 . .
N5 C34 C33 125.9(11) . .
N5 C34 H34 117.1 . .
N5 C35 C36 124.6(12) . .
N5 C35 H35 117.7 . .
C36 C35 H35 117.7 . .
C16 N12 C17 114.6(14) . .
C49 C48 H48 118.9 . .
N17 C48 C49 122.1(18) . .
N17 C48 H48 118.9 . .
N22 C58 C59 126.8(19) . .
N22 C58 H58 116.6 . .
C59 C58 H58 116.6 . .
C56 C57 H57 117.1 . .
N22 C57 C56 125.8(17) . .
N22 C57 H57 117.1 . .
C15 C16 H16 115.9 . .
N12 C16 C15 128.2(16) . .
N12 C16 H16 115.9 . .
C18 C17 H17 118.1 . .
N12 C17 C18 123.8(15) . .
N12 C17 H17 118.1 . .
C61 C62 H62 118.8 . .
N21 C62 C61 122(2) . .
N21 C62 H62 118.8 . .
N11 C11 C10 124.3(13) . .
N11 C11 H11 117.9 . .
C10 C11 H11 117.9 . .
C51 C47 H47 118.0 . .
N17 C47 H47 118.0 . .
N17 C47 C51 124.0(19) . .
C63 C64 H64 119.6 . .
C60 C64 H64 119.6 . .
C60 C64 C63 121(2) . .
C64 C63 H63 119.7 . .
N21 C63 C64 121(3) . .
N21 C63 H63 119.7 . .
C62 N21 C63 117(2) . .
C61 C60 C53 120.5(17) . .
C61 C60 C64 117(2) . .
C64 C60 C53 122.2(18) . .
C50 C51 C47 116.0(17) . .
C50 C51 H51 122.0 . .
C47 C51 H51 122.0 . .
C48 N17 C47 120.0(18) . .
N16 C46 C45 123.4(14) . .
N16 C46 H46 118.3 . .
C45 C46 H46 118.3 . .
H21A O21W H21B 109.5 . .

loop_
_geom_bond_atom_site_label_1
_geom_bond_atom_site_label_2
_geom_bond_distance
_geom_bond_site_symmetry_2
Mo1 Mo2 2.5862(14) .
Mo1 O8 1.932(6) .
Mo1 O5 2.465(6) .
Mo1 O10 2.056(6) .
Mo1 O11 1.944(7) .
Mo1 O14 1.652(8) .
Mo1 O12 2.012(7) .
Mo4 Mo5 2.5819(14) .
Mo4 O3 1.957(6) .
Mo4 O2 1.991(7) .
Mo4 O5 2.475(6) .
Mo4 O6 1.935(6) .
Mo4 O10 2.077(6) .
Mo4 O16 1.657(7) .
Mo6 Mo6 3.176(2) 2
Mo6 O7 2.002(7) 2
Mo6 O7 1.997(7) .
Mo6 O20 1.819(7) .
Mo6 O19 1.684(8) .
Mo6 O9 1.813(7) .
Mo3 Mo3 3.1458(19) 2
Mo3 O1 1.977(7) .
Mo3 O1 1.987(8) 2
Mo3 O2 1.825(7) .
Mo3 O12 1.808(8) .
Mo3 O13 1.673(8) .
Mo5 O3 1.951(7) .
Mo5 O6 1.956(6) .
Mo5 O4 2.495(6) .
Mo5 O18 1.981(7) .
Mo5 O9 2.011(8) .
Mo5 O17 1.656(7) .
Mo2 O8 1.956(6) .
Mo2 O20 2.015(8) 2
Mo2 O11 1.954(7) .
Mo2 O4 2.458(6) 2
Mo2 O18 1.994(7) 2
Mo2 O15 1.659(7) .
Zn2 O8 2.045(6) .
Zn2 O7 1.968(6) .
Zn2 N13 2.180(8) .
Zn2 O6 2.050(6) .
Zn2 N6 2.165(8) 4_666
Zn1 O3 2.082(6) .
Zn1 N7 2.147(9) .
Zn1 O1 2.013(8) .
Zn1 N1 2.156(9) .
Zn1 O11 2.040(7) 2
P1 O5 1.557(6) 2
P1 O5 1.557(6) .
P1 O4 1.545(6) 2
P1 O4 1.545(6) .
O7 Mo6 2.002(7) 2
N13 C37 1.325(13) .
N13 C38 1.348(12) .
N7 C1 1.315(14) .
N7 C5 1.350(16) .
O1 Mo3 1.987(7) 2
O20 Mo2 2.015(8) 2
N1 C20 1.345(15) .
N1 C19 1.337(14) .
N6 Zn2 2.165(8) 4_565
N6 C29 1.308(12) .
N6 C30 1.344(13) .
O11 Zn1 2.040(7) 2
C40 C42 1.495(13) .
C40 C39 1.362(14) .
C40 C41 1.398(14) .
C29 H29 0.9300 .
C29 C28 1.394(14) .
N8 C8 1.322(13) .
N8 C6 1.339(14) .
O4 Mo2 2.458(6) 2
C42 N15 1.342(12) .
C42 N14 1.336(12) .
N15 C43 1.330(10) .
N3 C24 1.327(12) .
N3 C26 1.335(12) .
C2 H2 0.9300 .
C2 C3 1.367(15) .
C2 C1 1.399(15) .
O18 Mo2 1.994(7) 2
C27 C28 1.373(14) .
C27 C31 1.377(14) .
C27 C26 1.468(14) .
C20 H20 0.9300 .
C20 C21 1.367(15) .
C21 H21 0.9300 .
C21 C22 1.385(14) .
C24 C22 1.455(13) .
C24 N2 1.359(12) .
C30 H30 0.9300 .
C30 C31 1.379(14) .
N4 C26 1.344(12) .
N4 C25 1.321(12) .
N14 C42 1.336(12) 2_655
N10 C8 1.320(14) .
N10 C7 1.345(14) .
C43 N15 1.330(10) 2_655
C43 C44 1.490(19) .
C44 C45 1.387(13) 2_655
C44 C45 1.387(13) .
N20 C54 1.316(17) .
N20 C53 1.330(18) .
C37 H37 0.9300 .
C37 C41 1.378(14) .
N9 C6 1.331(13) .
N9 C7 1.338(14) .
C22 C23 1.406(14) .
C8 C9 1.490(15) .
C28 H28 0.9300 .
C9 C10 1.396(16) .
C9 C13 1.401(15) .
C3 C6 1.476(15) .
C3 C4 1.402(15) .
C38 H38 0.9300 .
C38 C39 1.386(14) .
C1 H1 0.9300 .
C39 H39 0.9300 .
C54 C55 1.500(18) .
C54 N18 1.328(16) .
N16 C46 1.329(15) 2_655
N16 C46 1.329(15) .
N2 C25 1.328(12) .
C31 H31 0.9300 .
C12 H12 0.9300 .
C12 N11 1.308(15) .
C12 C13 1.359(16) .
C18 H18 0.9300 .
C18 C14 1.388(17) .
C18 C17 1.375(18) .
C32 C33 1.366(15) .
C32 C25 1.484(13) .
C32 C36 1.366(15) .
C41 H41 0.9300 .
C33 H33 0.9300 .
C33 C34 1.391(16) .
N5 C34 1.331(15) .
N5 C35 1.307(16) .
C23 H23 0.9300 .
C23 C19 1.377(14) .
C36 H36 0.9300 .
C36 C35 1.392(16) .
N11 C11 1.333(16) .
C15 H15 0.9300 .
C15 C14 1.401(18) .
C15 C16 1.40(2) .
C5 H5 0.9300 .
C5 C4 1.372(16) .
C52 N18 1.300(16) .
C52 C50 1.501(19) .
C52 N19 1.319(16) .
C55 C56 1.368(19) .
C55 C59 1.379(19) .
C10 H10 0.9300 .
C10 C11 1.382(18) .
C45 H45 0.9300 .
C45 C46 1.364(16) .
C19 H19 0.9300 .
C56 H56 0.9300 .
C56 C57 1.41(2) .
C7 C14 1.476(15) .
C50 C49 1.37(2) .
C50 C51 1.36(2) .
C49 H49 0.9300 .
C49 C48 1.39(2) .
C4 H4 0.9300 .
N19 C53 1.347(18) .
N22 C58 1.31(2) .
N22 C57 1.32(2) .
C13 H13 0.9300 .
C59 H59 0.9300 .
C59 C58 1.38(2) .
C61 H61 0.9300 .
C61 C62 1.43(3) .
C61 C60 1.33(2) .
C53 C60 1.47(2) .
C34 H34 0.9300 .
C35 H35 0.9300 .
N12 C16 1.31(2) .
N12 C17 1.34(2) .
C48 H48 0.9300 .
C48 N17 1.28(2) .
C58 H58 0.9300 .
C57 H57 0.9300 .
C16 H16 0.9300 .
C17 H17 0.9300 .
C62 H62 0.9300 .
C62 N21 1.26(3) .
C11 H11 0.9300 .
C47 H47 0.9300 .
C47 C51 1.40(3) .
C47 N17 1.28(3) .
C64 H64 0.9300 .
C64 C63 1.38(3) .
C64 C60 1.35(3) .
C63 H63 0.9300 .
C63 N21 1.30(3) .
C51 H51 0.9300 .
C46 H46 0.9300 .
O21W H21A 0.8501 .
O21W H21B 0.8501 .

loop_
_geom_torsion_atom_site_label_1
_geom_torsion_atom_site_label_2
_geom_torsion_atom_site_label_3
_geom_torsion_atom_site_label_4
_geom_torsion
_geom_torsion_site_symmetry_1
_geom_torsion_site_symmetry_4
Mo6 Mo6 O20 Mo2 80.2(5) 2 2
Mo6 Mo6 O9 Mo5 -79.6(5) 2 .
Mo3 Mo3 O2 Mo4 -77.9(4) 2 .
Mo3 Mo3 O12 Mo1 76.7(5) 2 .
Zn2 N13 C37 C41 172.3(9) . .
Zn2 N13 C38 C39 -171.8(8) . .
Zn2 N6 C29 C28 -172.8(8) 4_565 .
Zn2 N6 C30 C31 175.3(9) 4_565 .
Zn1 N7 C1 C2 176.6(8) . .
Zn1 N7 C5 C4 -175.1(9) . .
Zn1 N1 C20 C21 179.3(9) . .
Zn1 N1 C19 C23 178.0(9) . .
O7 Mo6 O20 Mo2 39.6(9) . 2
O7 Mo6 O20 Mo2 89.7(4) 2 2
O7 Mo6 O9 Mo5 -89.6(5) . .
O7 Mo6 O9 Mo5 -37.3(9) 2 .
N13 C37 C41 C40 -0.4(18) . .
N13 C38 C39 C40 -0.4(17) . .
N7 C5 C4 C3 0.7(19) . .
O1 Mo3 O2 Mo4 -87.8(4) . .
O1 Mo3 O2 Mo4 -35.4(9) 2 .
O1 Mo3 O12 Mo1 86.6(4) 2 .
O1 Mo3 O12 Mo1 33.7(9) . .
O2 Mo3 O12 Mo1 -65.3(5) . .
O5 P1 O5 Mo1 119.1(4) 2 .
O5 P1 O5 Mo4 -117.8(4) 2 .
O5 P1 O4 Mo5 120.9(4) 2 .
O5 P1 O4 Mo5 0.4(5) . .
O5 P1 O4 Mo2 -0.8(5) 2 2
O5 P1 O4 Mo2 -121.3(4) . 2
O20 Mo6 O9 Mo5 61.8(5) . .
N1 C20 C21 C22 2.3(19) . .
N6 C29 C28 C27 -0.9(18) . .
N6 C30 C31 C27 -4.0(19) . .
C40 C42 N15 C43 -173.3(7) . .
C40 C42 N14 C42 174.3(11) . 2_655
O19 Mo6 O20 Mo2 -167.0(4) . 2
O19 Mo6 O9 Mo5 167.7(5) . .
C29 N6 C30 C31 -0.6(17) . .
N8 C8 C9 C10 2.9(16) . .
N8 C8 C9 C13 -174.7(10) . .
O12 Mo3 O2 Mo4 64.1(5) . .
O4 P1 O5 Mo1 -0.7(5) 2 .
O4 P1 O5 Mo1 -121.4(4) . .
O4 P1 O5 Mo4 122.4(4) 2 .
O4 P1 O5 Mo4 1.6(5) . .
O4 P1 O4 Mo5 -119.2(4) 2 .
O4 P1 O4 Mo2 119.1(5) 2 2
C42 C40 C39 C38 175.9(10) . .
C42 C40 C41 C37 -175.6(10) . .
C42 N15 C43 N15 -1.1(6) . 2_655
C42 N15 C43 C44 178.9(6) . .
N15 C42 N14 C42 -1.3(8) . 2_655
N15 C43 C44 C45 -166.4(8) . 2_655
N15 C43 C44 C45 13.6(8) 2_655 2_655
N15 C43 C44 C45 13.6(8) . .
N15 C43 C44 C45 -166.4(8) 2_655 .
O13 Mo3 O2 Mo4 168.7(4) . .
O13 Mo3 O12 Mo1 -170.8(5) . .
N3 C24 C22 C21 -178.3(10) . .
N3 C24 C22 C23 2.9(15) . .
N3 C24 N2 C25 -4.3(15) . .
C2 C3 C6 N8 165.8(10) . .
C2 C3 C6 N9 -11.7(16) . .
C2 C3 C4 C5 -3.1(17) . .
C20 N1 C19 C23 -0.8(17) . .
C20 C21 C22 C24 -178.6(10) . .
C20 C21 C22 C23 0.1(16) . .
C21 C22 C23 C19 -2.5(17) . .
C24 N3 C26 C27 -178.7(9) . .
C24 N3 C26 N4 2.7(15) . .
C24 C22 C23 C19 176.2(10) . .
C24 N2 C25 N4 8.0(16) . .
C24 N2 C25 C32 -170.1(9) . .
O9 Mo6 O20 Mo2 -61.7(5) . 2
C30 N6 C29 C28 3.1(16) . .
N14 C42 N15 C43 2.4(14) . .
N10 C8 C9 C10 -178.5(11) . .
N10 C8 C9 C13 4.0(16) . .
N10 C7 C14 C18 -164.9(13) . .
N10 C7 C14 C15 17.1(19) . .
C43 C44 C45 C46 178.7(11) . .
C44 C45 C46 N16 3(2) . .
N20 C54 C55 C56 167.9(14) . .
N20 C54 C55 C59 -17(2) . .
N20 C54 N18 C52 2(2) . .
N20 C53 C60 C61 -178(2) . .
N20 C53 C60 C64 -8(4) . .
C37 N13 C38 C39 2.0(16) . .
N9 C7 C14 C18 15.5(19) . .
N9 C7 C14 C15 -162.6(13) . .
C22 C24 N2 C25 176.7(9) . .
C22 C23 C19 N1 3.0(18) . .
C8 N8 C6 N9 0.0(16) . .
C8 N8 C6 C3 -177.3(9) . .
C8 N10 C7 N9 2.0(17) . .
C8 N10 C7 C14 -177.6(11) . .
C8 C9 C10 C11 -173.9(12) . .
C8 C9 C13 C12 173.9(11) . .
C28 C27 C31 C30 6.0(18) . .
C28 C27 C26 N3 174.4(10) . .
C28 C27 C26 N4 -6.9(16) . .
C9 C10 C11 N11 -2(2) . .
C3 C2 C1 N7 -4.0(18) . .
C38 N13 C37 C41 -1.6(17) . .
C1 N7 C5 C4 0.1(18) . .
C1 C2 C3 C6 -176.5(10) . .
C1 C2 C3 C4 4.6(16) . .
C39 C40 C42 N15 -9.2(15) . .
C39 C40 C42 N14 174.8(9) . .
C39 C40 C41 C37 2.0(17) . .
C54 N20 C53 N19 -5(2) . .
C54 N20 C53 C60 174.5(17) . .
C54 C55 C56 C57 179.9(12) . .
C54 C55 C59 C58 178.0(15) . .
N2 C24 C22 C21 0.8(15) . .
N2 C24 C22 C23 -177.9(10) . .
C31 C27 C28 C29 -3.6(17) . .
C31 C27 C26 N3 -3.6(16) . .
C31 C27 C26 N4 175.1(10) . .
C26 N3 C24 C22 178.3(9) . .
C26 N3 C24 N2 -0.8(15) . .
C26 C27 C28 C29 178.3(10) . .
C26 C27 C31 C30 -176.0(11) . .
C26 N4 C25 N2 -6.3(16) . .
C26 N4 C25 C32 171.8(9) . .
C12 N11 C11 C10 0(2) . .
C32 C33 C34 N5 -5(2) . .
C32 C36 C35 N5 -1(2) . .
C6 N8 C8 N10 -3.1(16) . .
C6 N8 C8 C9 175.4(9) . .
C6 N9 C7 N10 -4.5(17) . .
C6 N9 C7 C14 175.1(10) . .
C6 C3 C4 C5 178.1(11) . .
C41 C40 C42 N15 168.3(10) . .
C41 C40 C42 N14 -7.7(15) . .
C41 C40 C39 C38 -1.6(16) . .
C33 C32 C25 N4 -20.4(15) . .
C33 C32 C25 N2 157.8(10) . .
C33 C32 C36 C35 -3.2(19) . .
C25 N4 C26 N3 0.5(15) . .
C25 N4 C26 C27 -178.1(9) . .
C25 C32 C33 C34 -174.7(11) . .
C25 C32 C36 C35 177.2(12) . .
C36 C32 C33 C34 5.7(18) . .
C36 C32 C25 N4 159.3(11) . .
C36 C32 C25 N2 -22.6(16) . .
N11 C12 C13 C9 2(2) . .
C5 N7 C1 C2 1.5(17) . .
C52 C50 C49 C48 -179(2) . .
C52 C50 C51 C47 179(2) . .
C52 N19 C53 N20 8(2) . .
C52 N19 C53 C60 -172.1(17) . .
C55 C54 N18 C52 177.2(11) . .
C55 C56 C57 N22 -1(2) . .
C55 C59 C58 N22 6(3) . .
C10 C9 C13 C12 -3.6(18) . .
C45 C44 C45 C46 -1.2(11) 2_655 .
C19 N1 C20 C21 -2.0(18) . .
C56 C55 C59 C58 -7(2) . .
C7 N10 C8 N8 2.1(17) . .
C7 N10 C8 C9 -176.4(9) . .
C7 N9 C6 N8 3.4(16) . .
C7 N9 C6 C3 -179.3(10) . .
N18 C54 C55 C56 -7.3(19) . .
N18 C54 C55 C59 167.6(14) . .
N18 C52 C50 C49 175.4(14) . .
N18 C52 C50 C51 -3(2) . .
N18 C52 N19 C53 -5(2) . .
C14 C18 C17 N12 4(3) . .
C14 C15 C16 N12 0(4) . .
C50 C52 N18 C54 177.2(12) . .
C50 C52 N19 C53 178.1(13) . .
C50 C49 C48 N17 -1(5) . .
C49 C50 C51 C47 1(3) . .
C49 C48 N17 C47 0(6) . .
C4 C3 C6 N8 -15.4(15) . .
C4 C3 C6 N9 167.1(10) . .
N19 C52 N18 C54 0.6(19) . .
N19 C52 C50 C49 -8(2) . .
N19 C52 C50 C51 173.7(16) . .
N19 C53 C60 C61 1(3) . .
N19 C53 C60 C64 171(3) . .
C13 C9 C10 C11 4(2) . .
C13 C12 N11 C11 0(2) . .
C59 C55 C56 C57 5(2) . .
C61 C62 N21 C63 -22(7) . .
C53 N20 C54 C55 -174.9(14) . .
C53 N20 C54 N18 0(2) . .
C34 N5 C35 C36 2(2) . .
C35 N5 C34 C33 1(2) . .
C58 N22 C57 C56 0(3) . .
C57 N22 C58 C59 -2(3) . .
C16 C15 C14 C18 -1(3) . .
C16 C15 C14 C7 177.3(17) . .
C16 N12 C17 C18 -5(3) . .
C17 C18 C14 C15 -1(2) . .
C17 C18 C14 C7 -179.2(16) . .
C17 N12 C16 C15 3(4) . .
C62 C61 C60 C53 179(2) . .
C62 C61 C60 C64 9(4) . .
C64 C63 N21 C62 24(8) . .
C63 C64 C60 C61 -7(6) . .
C63 C64 C60 C53 -177(4) . .
C60 C61 C62 N21 6(5) . .
C60 C64 C63 N21 -9(8) . .
C51 C50 C49 C48 0(3) . .
C51 C47 N17 C48 1(7) . .
N17 C47 C51 C50 -1(6) . .
C46 N16 C46 C45 -1.4(12) 2_655 .
